data_7134363
loop_
_publ_author_name
'Chen, Xu-Yong'
'Fei, Guiqiang'
'Bai, Xiang-Tian'
'Qi, Simeng'
'Cao, Xiao-Jie'
'Gao, Yi-Da'
'Luo, Xin'
'Cao, Li-Hui'

_publ_section_title
;
 Anthraquinone substituents modulate ionic hydrogen-bonded organic
 frameworks to achieve high ionic conductivity for alkali metal ions
;
_journal_issue 35
_journal_name_full 'Chemical Communications'
_journal_page_first 6538
_journal_page_last 6541
_journal_paper_doi 10.1039/D5CC00747J
_journal_volume 61
_journal_year 2025
_chemical_formula_moiety 'C14 H6 O8 S2, 2(C H9 N6)'
_chemical_formula_sum 'C16 H24 N12 O8 S2'
_chemical_formula_weight 576.59
_space_group_crystal_system monoclinic
_space_group_IT_number 14
_space_group_name_Hall '-P 2yn'
_space_group_name_H-M_alt 'P 1 21/n 1'
_atom_sites_solution_hydrogens mixed
_atom_sites_solution_primary dual
_audit_creation_date 2025-03-21
_audit_creation_method
;
Olex2 1.5
(compiled 2025.03.04 svn.red2d20d0 for OlexSys, GUI svn.r7188)
;
_audit_update_record
;
2025-03-27 deposited with the CCDC.	2025-03-28 downloaded from the CCDC.
;
_cell_angle_alpha 90
_cell_angle_beta 112.156(6)
_cell_angle_gamma 90
_cell_formula_units_Z 2
_cell_length_a 12.3149(17)
_cell_length_b 7.8964(11)
_cell_length_c 12.7900(17)
_cell_measurement_reflns_used 9172
_cell_measurement_temperature 298(2)
_cell_measurement_theta_max 27.782
_cell_measurement_theta_min 2.909
_cell_volume 1151.9(3)
_computing_cell_refinement 'SAINT V8.40B (Bruker, 2016)'
_computing_data_collection 'Bruker D8 Venture diffractometer'
_computing_data_reduction 'SAINT V8.40B (Bruker, 2016)'
_computing_molecular_graphics 'Olex2 1.5 (Dolomanov et al., 2009)'
_computing_publication_material 'Olex2 1.5 (Dolomanov et al., 2009)'
_computing_structure_refinement 'SHELXL 2019/3 (Sheldrick, 2015)'
_computing_structure_solution 'SHELXT 2018/2 (Sheldrick, 2018)'
_diffrn_ambient_temperature 298(2)
_diffrn_detector 'Bruker PHOTON-II area detector'
_diffrn_detector_area_resol_mean 7.4
_diffrn_detector_type 'CMOS-PHOTONII area detector'
_diffrn_measured_fraction_theta_full 1.000
_diffrn_measured_fraction_theta_max 0.996
_diffrn_measurement_device 'three-circle diffractometer'
_diffrn_measurement_device_type 'Bruker PHOTON-II area detector'
_diffrn_measurement_method 'phi and omega scans'
_diffrn_radiation_monochromator graphite
_diffrn_radiation_probe x-ray
_diffrn_radiation_type MoK\a
_diffrn_radiation_wavelength 0.71073
_diffrn_reflns_av_R_equivalents 0.0491
_diffrn_reflns_av_unetI/netI 0.0186
_diffrn_reflns_Laue_measured_fraction_full 1.000
_diffrn_reflns_Laue_measured_fraction_max 0.996
_diffrn_reflns_limit_h_max 16
_diffrn_reflns_limit_h_min -16
_diffrn_reflns_limit_k_max 10
_diffrn_reflns_limit_k_min -10
_diffrn_reflns_limit_l_max 16
_diffrn_reflns_limit_l_min -16
_diffrn_reflns_number 44427
_diffrn_reflns_point_group_measured_fraction_full 1.000
_diffrn_reflns_point_group_measured_fraction_max 0.996
_diffrn_reflns_theta_full 25.242
_diffrn_reflns_theta_max 27.847
_diffrn_reflns_theta_min 2.909
_diffrn_source 'sealed X-ray tube'
_diffrn_source_current 30.0
_diffrn_source_power 1.5
_diffrn_source_target Mo
_diffrn_source_voltage 50.0
_diffrn_standards_number 0
_exptl_absorpt_coefficient_mu 0.305
_exptl_absorpt_correction_T_max 0.7456
_exptl_absorpt_correction_T_min 0.7028
_exptl_absorpt_correction_type multi-scan
_exptl_absorpt_process_details
;
SADABS-2016/2 (Bruker,2016/2) was used for absorption correction.
wR2(int) was 0.0597 before and 0.0561 after correction.
The Ratio of minimum to maximum transmission is 0.9426.
The \l/2 correction factor is Not present.
;
_exptl_crystal_colour 'clear light colourless'
_exptl_crystal_colour_lustre clear
_exptl_crystal_colour_modifier light
_exptl_crystal_colour_primary colourless
_exptl_crystal_density_diffrn 1.662
_exptl_crystal_density_method 'not measured'
_exptl_crystal_description block
_exptl_crystal_F_000 600
_exptl_crystal_recrystallization_method
;
 The crystals were growth by means of evaporation of water at RT.
;
_exptl_crystal_size_max 0.13
_exptl_crystal_size_mid 0.12
_exptl_crystal_size_min 0.1
_refine_diff_density_max 0.343
_refine_diff_density_min -0.387
_refine_diff_density_rms 0.052
_refine_ls_extinction_coef 0.0131(16)
_refine_ls_extinction_expression Fc^*^=kFc[1+0.001xFc^2^\l^3^/sin(2\q)]^-1/4^
_refine_ls_extinction_method 'SHELXL-2019/2 (Sheldrick 2019)'
_refine_ls_goodness_of_fit_ref 1.087
_refine_ls_hydrogen_treatment mixed
_refine_ls_matrix_type full
_refine_ls_number_parameters 209
_refine_ls_number_reflns 2739
_refine_ls_number_restraints 0
_refine_ls_restrained_S_all 1.087
_refine_ls_R_factor_all 0.0359
_refine_ls_R_factor_gt 0.0322
_refine_ls_shift/su_max 0.000
_refine_ls_shift/su_mean 0.000
_refine_ls_structure_factor_coef Fsqd
_refine_ls_weighting_details 'w=1/[\s^2^(Fo^2^)+(0.0455P)^2^+0.5221P] where P=(Fo^2^+2Fc^2^)/3'
_refine_ls_weighting_scheme calc
_refine_ls_wR_factor_gt 0.0873
_refine_ls_wR_factor_ref 0.0899
_reflns_Friedel_coverage 0.000
_reflns_number_gt 2484
_reflns_number_total 2739
_reflns_threshold_expression 'I > 2\s(I)'
_cod_data_source_file d5cc00747j2.cif
_cod_data_source_block sust_3609_0m
_cod_depositor_comments
;
The following automatic conversions were performed:

data item '_diffrn_radiation_probe' value 'X-ray' was changed to
'x-ray' in accordance with the
/home/data/users/saulius/crontab/automatic-downloads/rss-feeds/RSC/lib/dictionaries/cif_core.dic
dictionary named 'cif_core.dic' version 2.4.2 last updated on
2011-04-26.

Automatic conversion script
Id: cif_fix_values 8170 2020-07-09 18:12:32Z antanas 

 Adding full bibliography for 7134363--7134364.cif.
;
_cod_database_code 7134363
_shelx_shelxl_version_number 2019/3
_shelx_space_group_comment
;
The symmetry employed for this shelxl refinement is uniquely defined
by the following loop, which should always be used as a source of
symmetry information in preference to the above space-group names.
They are only intended as comments.
;
_shelx_estimated_absorpt_t_max 0.970
_shelx_estimated_absorpt_t_min 0.961
_exptl_crystal_mounting_method
;
 Crystals were removed from the crystallisation vial and immediately
 coated with polybutenes oil (CAS: 9003-29-6) on a glass slide.
 A suitable single crystal coated with polybutenes oil as less as possible
 was sealed in capillary tube filled with argon. The capillary tube with
 single crystal was mounted on copper pin with solid paraffin.
;
_olex2_refinement_description
;
1.a Aromatic/amide H refined with riding coordinates:
 C7(H7), C6(H6), C5(H5A)
;
_olex2_submission_special_instructions 'No special instructions were received'

loop_
_space_group_symop_operation_xyz
'x, y, z'
'-x+1/2, y+1/2, -z+1/2'
'-x, -y, -z'
'x-1/2, -y-1/2, z-1/2'

loop_
_atom_site_label
_atom_site_type_symbol
_atom_site_fract_x
_atom_site_fract_y
_atom_site_fract_z
_atom_site_U_iso_or_equiv
_atom_site_adp_type
_atom_site_occupancy
_atom_site_site_symmetry_order
_atom_site_calc_flag
_atom_site_refinement_flags_posn
_atom_site_refinement_flags_adp
_atom_site_refinement_flags_occupancy
_atom_site_disorder_assembly
_atom_site_disorder_group
S1 S 0.42136(3) 0.73630(4) 0.25153(3) 0.02463(12) Uani 1 1 d . . . . .
O2 O 0.52274(10) 0.82729(14) 0.24841(9) 0.0336(3) Uani 1 1 d . . . . .
O4 O 0.31005(10) 0.81591(16) 0.18930(11) 0.0392(3) Uani 1 1 d . . . . .
O1 O 0.59550(12) 0.20624(15) -0.01376(10) 0.0401(3) Uani 1 1 d . . . . .
O3 O 0.43712(12) 0.69134(16) 0.36699(10) 0.0394(3) Uani 1 1 d . . . . .
N1 N 0.33540(12) 0.69061(17) 0.53212(11) 0.0302(3) Uani 1 1 d . . . . .
N3 N 0.31549(12) 0.96595(17) 0.58296(11) 0.0304(3) Uani 1 1 d . . . . .
N6 N 0.24991(13) 0.85632(18) 0.75097(12) 0.0307(3) Uani 1 1 d . . . . .
N5 N 0.27445(13) 0.74149(17) 0.67802(11) 0.0309(3) Uani 1 1 d . . . . .
N2 N 0.32148(14) 0.51586(18) 0.54693(13) 0.0347(3) Uani 1 1 d . . . . .
N4 N 0.36356(15) 1.0194(2) 0.50367(13) 0.0375(3) Uani 1 1 d . . . . .
C4 C 0.42403(11) 0.53703(17) 0.18604(11) 0.0216(3) Uani 1 1 d . . . . .
C3 C 0.45764(11) 0.52089(16) 0.09281(11) 0.0202(3) Uani 1 1 d . . . . .
C2 C 0.48065(11) 0.35784(16) 0.06255(11) 0.0211(3) Uani 1 1 d . . . . .
C8 C 0.30986(12) 0.79899(19) 0.59809(12) 0.0250(3) Uani 1 1 d . . . . .
C1 C 0.54005(12) 0.33529(17) -0.01846(11) 0.0233(3) Uani 1 1 d . . . . .
C7 C 0.45752(13) 0.21449(18) 0.11446(13) 0.0271(3) Uani 1 1 d . . . . .
H7 H 0.471787 0.107116 0.092606 0.033 Uiso 1 1 calc R U . . .
C6 C 0.41333(14) 0.23242(19) 0.19849(14) 0.0309(3) Uani 1 1 d . . . . .
H6 H 0.392039 0.137440 0.229332 0.037 Uiso 1 1 calc R U . . .
C5 C 0.40096(13) 0.39357(19) 0.23655(13) 0.0284(3) Uani 1 1 d . . . . .
H5A H 0.376813 0.405188 0.296864 0.034 Uiso 1 1 calc R U . . .
H6A H 0.303(2) 0.840(3) 0.823(2) 0.046(6) Uiso 1 1 d . . . . .
H2A H 0.389(2) 0.465(3) 0.5552(19) 0.049(6) Uiso 1 1 d . . . . .
H4A H 0.424(2) 1.075(3) 0.539(2) 0.053(6) Uiso 1 1 d . . . . .
H3 H 0.3241(18) 1.029(3) 0.6386(18) 0.042(5) Uiso 1 1 d . . . . .
H1 H 0.3607(19) 0.729(3) 0.4859(19) 0.045(6) Uiso 1 1 d . . . . .
H2B H 0.269(2) 0.474(3) 0.482(2) 0.054(6) Uiso 1 1 d . . . . .
H6B H 0.182(2) 0.823(3) 0.7529(18) 0.048(6) Uiso 1 1 d . . . . .
H5 H 0.2715(17) 0.636(3) 0.6863(16) 0.035(5) Uiso 1 1 d . . . . .
H4B H 0.316(2) 1.091(3) 0.456(2) 0.060(7) Uiso 1 1 d . . . . .

loop_
_atom_site_aniso_label
_atom_site_aniso_U_11
_atom_site_aniso_U_22
_atom_site_aniso_U_33
_atom_site_aniso_U_23
_atom_site_aniso_U_13
_atom_site_aniso_U_12
S1 0.0299(2) 0.02248(18) 0.02644(19) -0.00456(12) 0.01620(15) 0.00187(13)
O2 0.0369(6) 0.0285(5) 0.0382(6) -0.0095(4) 0.0174(5) -0.0085(5)
O4 0.0362(6) 0.0382(6) 0.0492(7) 0.0002(5) 0.0228(5) 0.0133(5)
O1 0.0631(8) 0.0287(6) 0.0379(6) 0.0080(5) 0.0297(6) 0.0225(5)
O3 0.0592(8) 0.0387(6) 0.0305(6) -0.0036(5) 0.0283(6) 0.0035(6)
N1 0.0383(7) 0.0288(6) 0.0283(6) -0.0031(5) 0.0179(6) -0.0054(5)
N3 0.0363(7) 0.0285(6) 0.0284(6) -0.0025(5) 0.0144(5) -0.0055(5)
N6 0.0337(7) 0.0335(7) 0.0299(6) -0.0012(5) 0.0176(6) 0.0038(5)
N5 0.0407(8) 0.0257(6) 0.0333(7) -0.0018(5) 0.0218(6) -0.0011(5)
N2 0.0428(8) 0.0276(7) 0.0360(7) -0.0057(5) 0.0176(6) -0.0031(6)
N4 0.0426(8) 0.0376(8) 0.0347(7) 0.0000(6) 0.0174(6) -0.0126(7)
C4 0.0202(6) 0.0209(6) 0.0250(6) -0.0036(5) 0.0099(5) 0.0002(5)
C3 0.0203(6) 0.0190(6) 0.0203(6) -0.0026(5) 0.0066(5) 0.0014(5)
C2 0.0223(6) 0.0193(6) 0.0201(6) -0.0024(5) 0.0061(5) 0.0021(5)
C8 0.0208(6) 0.0297(7) 0.0224(6) -0.0023(5) 0.0056(5) -0.0035(5)
C1 0.0289(7) 0.0203(6) 0.0200(6) -0.0025(5) 0.0083(5) 0.0043(5)
C7 0.0306(7) 0.0183(6) 0.0324(7) -0.0026(5) 0.0116(6) -0.0007(5)
C6 0.0336(8) 0.0229(7) 0.0409(8) 0.0019(6) 0.0193(7) -0.0048(6)
C5 0.0295(7) 0.0282(7) 0.0333(7) -0.0009(6) 0.0184(6) -0.0025(6)

loop_
_atom_type_symbol
_atom_type_description
_atom_type_scat_dispersion_real
_atom_type_scat_dispersion_imag
_atom_type_scat_source
C C 0.0033 0.0016 'International Tables Vol C Tables 4.2.6.8 and 6.1.1.4'
H H 0.0000 0.0000 'International Tables Vol C Tables 4.2.6.8 and 6.1.1.4'
N N 0.0061 0.0033 'International Tables Vol C Tables 4.2.6.8 and 6.1.1.4'
O O 0.0106 0.0060 'International Tables Vol C Tables 4.2.6.8 and 6.1.1.4'
S S 0.1246 0.1234 'International Tables Vol C Tables 4.2.6.8 and 6.1.1.4'

loop_
_geom_angle_atom_site_label_1
_geom_angle_atom_site_label_2
_geom_angle_atom_site_label_3
_geom_angle
_geom_angle_site_symmetry_1
_geom_angle_site_symmetry_3
_geom_angle_publ_flag
O2 S1 O3 111.12(7) . . ?
O2 S1 C4 104.72(6) . . ?
O4 S1 O2 114.60(8) . . ?
O4 S1 O3 113.59(7) . . ?
O4 S1 C4 107.82(7) . . ?
O3 S1 C4 103.95(7) . . ?
N2 N1 H1 123.7(16) . . ?
C8 N1 N2 118.52(13) . . ?
C8 N1 H1 117.7(16) . . ?
N4 N3 H3 118.4(14) . . ?
C8 N3 N4 117.07(13) . . ?
C8 N3 H3 117.1(14) . . ?
N5 N6 H6A 108.9(14) . . ?
N5 N6 H6B 105.4(14) . . ?
H6A N6 H6B 104.8(19) . . ?
N6 N5 H5 121.4(13) . . ?
C8 N5 N6 120.07(13) . . ?
C8 N5 H5 118.4(13) . . ?
N1 N2 H2A 107.6(15) . . ?
N1 N2 H2B 108.6(15) . . ?
H2A N2 H2B 105(2) . . ?
N3 N4 H4A 107.5(16) . . ?
N3 N4 H4B 109.3(16) . . ?
H4A N4 H4B 105(2) . . ?
C3 C4 S1 122.65(10) . . ?
C5 C4 S1 117.23(10) . . ?
C5 C4 C3 119.90(12) . . ?
C4 C3 C1 123.69(12) . 3_665 ?
C2 C3 C4 118.10(12) . . ?
C2 C3 C1 117.99(11) . 3_665 ?
C3 C2 C1 120.36(12) . . ?
C7 C2 C3 120.96(12) . . ?
C7 C2 C1 118.47(12) . . ?
N1 C8 N3 120.56(14) . . ?
N1 C8 N5 119.66(14) . . ?
N5 C8 N3 119.75(13) . . ?
O1 C1 C3 121.70(13) . 3_665 ?
O1 C1 C2 118.73(13) . . ?
C2 C1 C3 119.12(11) . 3_665 ?
C2 C7 H7 120.1 . . ?
C6 C7 C2 119.84(13) . . ?
C6 C7 H7 120.1 . . ?
C7 C6 H6 120.2 . . ?
C7 C6 C5 119.52(13) . . ?
C5 C6 H6 120.2 . . ?
C4 C5 C6 121.06(13) . . ?
C4 C5 H5A 119.5 . . ?
C6 C5 H5A 119.5 . . ?

loop_
_geom_bond_atom_site_label_1
_geom_bond_atom_site_label_2
_geom_bond_distance
_geom_bond_site_symmetry_2
_geom_bond_publ_flag
S1 O2 1.4540(11) . ?
S1 O4 1.4439(12) . ?
S1 O3 1.4588(12) . ?
S1 C4 1.7888(14) . ?
O1 C1 1.2155(17) . ?
N1 N2 1.4120(19) . ?
N1 C8 1.3204(19) . ?
N1 H1 0.82(2) . ?
N3 N4 1.4177(19) . ?
N3 C8 1.338(2) . ?
N3 H3 0.84(2) . ?
N6 N5 1.4131(18) . ?
N6 H6A 0.91(2) . ?
N6 H6B 0.89(2) . ?
N5 C8 1.3333(19) . ?
N5 H5 0.84(2) . ?
N2 H2A 0.89(2) . ?
N2 H2B 0.90(2) . ?
N4 H4A 0.83(3) . ?
N4 H4B 0.88(3) . ?
C4 C3 1.4077(18) . ?
C4 C5 1.3856(19) . ?
C3 C2 1.4037(17) . ?
C3 C1 1.4884(18) 3_665 ?
C2 C1 1.4873(18) . ?
C2 C7 1.395(2) . ?
C7 H7 0.9300 . ?
C7 C6 1.383(2) . ?
C6 H6 0.9300 . ?
C6 C5 1.391(2) . ?
C5 H5A 0.9300 . ?

loop_
_geom_hbond_atom_site_label_D
_geom_hbond_atom_site_label_H
_geom_hbond_atom_site_label_A
_geom_hbond_distance_DH
_geom_hbond_distance_HA
_geom_hbond_distance_DA
_geom_hbond_angle_DHA
_geom_hbond_site_symmetry_A
_geom_hbond_publ_flag
C5 H5A O4 0.93 2.48 3.1443(18) 128.9 2_545 yes
N4 H4A O2 0.83(3) 2.66(2) 3.1831(19) 121.8(19) 3_676 yes
N3 H3 O2 0.84(2) 2.21(2) 2.8364(17) 131.4(18) 3_676 yes
N1 H1 O3 0.82(2) 2.09(2) 2.8329(17) 150(2) . yes
N6 H6B O2 0.89(2) 2.27(2) 3.1402(19) 166(2) 4_576 yes

loop_
_geom_torsion_atom_site_label_1
_geom_torsion_atom_site_label_2
_geom_torsion_atom_site_label_3
_geom_torsion_atom_site_label_4
_geom_torsion
_geom_torsion_site_symmetry_1
_geom_torsion_site_symmetry_2
_geom_torsion_site_symmetry_3
_geom_torsion_site_symmetry_4
_geom_torsion_publ_flag
S1 C4 C3 C2 166.80(10) . . . . ?
S1 C4 C3 C1 -18.81(18) . . . 3_665 ?
S1 C4 C5 C6 -173.12(12) . . . . ?
O2 S1 C4 C3 -37.56(13) . . . . ?
O2 S1 C4 C5 137.07(12) . . . . ?
O4 S1 C4 C3 84.89(12) . . . . ?
O4 S1 C4 C5 -100.48(12) . . . . ?
O3 S1 C4 C3 -154.25(12) . . . . ?
O3 S1 C4 C5 20.39(13) . . . . ?
N6 N5 C8 N1 178.32(14) . . . . ?
N6 N5 C8 N3 -3.9(2) . . . . ?
N2 N1 C8 N3 -176.27(14) . . . . ?
N2 N1 C8 N5 1.5(2) . . . . ?
N4 N3 C8 N1 -7.7(2) . . . . ?
N4 N3 C8 N5 174.55(14) . . . . ?
C4 C3 C2 C1 -167.07(12) . . . . ?
C4 C3 C2 C7 7.52(19) . . . . ?
C3 C4 C5 C6 1.7(2) . . . . ?
C3 C2 C1 O1 154.07(14) . . . . ?
C3 C2 C1 C3 -18.4(2) . . . 3_665 ?
C3 C2 C7 C6 -1.2(2) . . . . ?
C2 C7 C6 C5 -5.0(2) . . . . ?
C1 C3 C2 C1 18.2(2) 3_665 . . . ?
C1 C3 C2 C7 -167.19(12) 3_665 . . . ?
C1 C2 C7 C6 173.47(13) . . . . ?
C7 C2 C1 O1 -20.7(2) . . . . ?
C7 C2 C1 C3 166.85(12) . . . 3_665 ?
C7 C6 C5 C4 4.8(2) . . . . ?
C5 C4 C3 C2 -7.7(2) . . . . ?
C5 C4 C3 C1 166.70(13) . . . 3_665 ?
